data_7707951
loop_
_publ_author_name
'Tania, ?'
'Poynder, Tiffany B.'
'Kaur, Aishvaryadeep'
'Barwise, Lachlan'
'Houston, Sevan D.'
'Nair, Akshay J.'
'Clegg, Jack K.'
'Wilson, David J. D.'
'Dutton, Jason L.'

_publ_section_title
;
 PhICl<sub>2</sub> is activated by chloride ions.
;
_journal_issue 34
_journal_name_full 'Dalton transactions (Cambridge, England : 2003)'
_journal_page_first 11986
_journal_page_last 11991
_journal_paper_doi 10.1039/d1dt02565a
_journal_volume 50
_journal_year 2021
_chemical_formula_moiety '2(C6 H5 Cl2 I), Cl, C8 H20 N'
_chemical_formula_sum 'C20 H30 Cl5 I2 N'
_chemical_formula_weight 715.50
_space_group_crystal_system monoclinic
_space_group_IT_number 15
_space_group_name_Hall '-I 2ya'
_space_group_name_H-M_alt 'I 1 2/a 1'
_atom_sites_solution_hydrogens geom
_atom_sites_solution_primary dual
_audit_creation_date 2021-06-18
_audit_creation_method
;
Olex2 1.3-ac4
(compiled 2020.11.27 svn.r5f609507 for Rigaku Oxford Diffraction, GUI svn.r6214)
;
_audit_update_record
;
2021-06-21 deposited with the CCDC.	2021-08-04 downloaded from the CCDC.
;
_cell_angle_alpha 90
_cell_angle_beta 101.359(4)
_cell_angle_gamma 90
_cell_formula_units_Z 4
_cell_length_a 9.8786(4)
_cell_length_b 17.2644(6)
_cell_length_c 15.6853(6)
_cell_measurement_reflns_used 10950
_cell_measurement_temperature 100.00(10)
_cell_measurement_theta_max 32.9130
_cell_measurement_theta_min 2.3860
_cell_volume 2622.70(18)
_computing_cell_refinement 'CrysAlisPro 1.171.41.103a (Rigaku OD, 2021)'
_computing_data_collection 'CrysAlisPro 1.171.41.103a (Rigaku OD, 2021)'
_computing_data_reduction 'CrysAlisPro 1.171.41.103a (Rigaku OD, 2021)'
_computing_molecular_graphics 'Olex2 1.3-ac4 (Dolomanov et al., 2009)'
_computing_publication_material 'Olex2 1.3-ac4 (Dolomanov et al., 2009)'
_computing_structure_refinement 'SHELXL 2018/3 (Sheldrick, 2015)'
_computing_structure_solution 'SHELXT 2018/2 (Sheldrick, 2018)'
_diffrn_ambient_environment N~2~
_diffrn_ambient_temperature 100.00(10)
_diffrn_detector 'Hybrid Pixel Array Detector'
_diffrn_detector_area_resol_mean 5.8140
_diffrn_detector_type 'Pilatus 300K'
_diffrn_measured_fraction_theta_full 0.998
_diffrn_measured_fraction_theta_max 0.997
_diffrn_measurement_details
;
List of Runs (angles in degrees, time in seconds):

  # Type    Start    End  Width  t~exp~   \w     \q     \k     \f   Frames
#--------------------------------------------------------------------------
  1  \w    -25.00  11.00   0.50    2.50    --    8.20  91.00 145.00   72
  2  \w     16.00  42.00   0.50    2.50    --    8.20  91.00 145.00   52
  3  \w    -16.00  69.00   0.50    2.50    --    8.20  77.00 -90.00  170
  4  \w    -13.00  34.00   0.50    2.50    --    8.20 -91.00  32.00   94
  5  \w     -1.00  45.00   0.50    2.50    --    8.20 -99.00 120.00   92
  6  \w     11.00  45.00   0.50    2.50    --    8.20 -99.00 -30.00   68
  7  \w    -65.00 -11.00   0.50    2.50    --    8.20 -57.00 -30.00  108
  8  \w    -37.00 -12.00   0.50    2.50    --   -9.76 -57.00 -30.00   50
  9  \w    -80.00 -55.00   0.50    2.50    --   -9.76 -57.00 -30.00   50
 10  \w     -1.00  24.00   0.50    2.50    --   -9.76  91.00 145.00   50
;
_diffrn_measurement_device 'four-circle diffractometer'
_diffrn_measurement_device_type 'XtaLAB Synergy, Dualflex, Pilatus 300K'
_diffrn_measurement_method '\w scans'
_diffrn_orient_matrix_type 'CrysAlisPro convention (1999,Acta A55,543-557)'
_diffrn_orient_matrix_UB_11 0.0347861000
_diffrn_orient_matrix_UB_12 -0.0007783000
_diffrn_orient_matrix_UB_13 0.0441144000
_diffrn_orient_matrix_UB_21 0.0256940000
_diffrn_orient_matrix_UB_22 -0.0374998000
_diffrn_orient_matrix_UB_23 -0.0062858000
_diffrn_orient_matrix_UB_31 0.0591004000
_diffrn_orient_matrix_UB_32 0.0167542000
_diffrn_orient_matrix_UB_33 -0.0119537000
_diffrn_radiation_monochromator mirror
_diffrn_radiation_probe x-ray
_diffrn_radiation_type 'Mo K\a'
_diffrn_radiation_wavelength 0.71073
_diffrn_reflns_av_R_equivalents 0.0390
_diffrn_reflns_av_unetI/netI 0.0290
_diffrn_reflns_Laue_measured_fraction_full 0.998
_diffrn_reflns_Laue_measured_fraction_max 0.997
_diffrn_reflns_limit_h_max 13
_diffrn_reflns_limit_h_min -13
_diffrn_reflns_limit_k_max 22
_diffrn_reflns_limit_k_min -22
_diffrn_reflns_limit_l_max 20
_diffrn_reflns_limit_l_min -20
_diffrn_reflns_number 16675
_diffrn_reflns_point_group_measured_fraction_full 0.998
_diffrn_reflns_point_group_measured_fraction_max 0.997
_diffrn_reflns_theta_full 25.242
_diffrn_reflns_theta_max 28.281
_diffrn_reflns_theta_min 2.411
_diffrn_source 'micro-focus sealed X-ray tube'
_diffrn_source_type 'PhotonJet (Mo) X-ray Source'
_exptl_absorpt_coefficient_mu 2.916
_exptl_absorpt_correction_T_max 1.00000
_exptl_absorpt_correction_T_min 0.77196
_exptl_absorpt_correction_type multi-scan
_exptl_absorpt_process_details
;
CrysAlisPro 1.171.41.103a (Rigaku Oxford Diffraction, 2021)
Empirical absorption correction using spherical harmonics,
implemented in SCALE3 ABSPACK scaling algorithm.
;
_exptl_crystal_colour colourless
_exptl_crystal_colour_primary colourless
_exptl_crystal_density_diffrn 1.812
_exptl_crystal_description block
_exptl_crystal_F_000 1392
_exptl_crystal_size_max 0.15
_exptl_crystal_size_mid 0.05
_exptl_crystal_size_min 0.05
_refine_diff_density_max 0.775
_refine_diff_density_min -0.568
_refine_diff_density_rms 0.110
_refine_ls_extinction_method none
_refine_ls_goodness_of_fit_ref 1.048
_refine_ls_hydrogen_treatment constr
_refine_ls_matrix_type full
_refine_ls_number_parameters 130
_refine_ls_number_reflns 3242
_refine_ls_number_restraints 0
_refine_ls_restrained_S_all 1.048
_refine_ls_R_factor_all 0.0283
_refine_ls_R_factor_gt 0.0239
_refine_ls_shift/su_max 0.002
_refine_ls_shift/su_mean 0.000
_refine_ls_structure_factor_coef Fsqd
_refine_ls_weighting_details 'w=1/[\s^2^(Fo^2^)+(0.0158P)^2^+6.5299P] where P=(Fo^2^+2Fc^2^)/3'
_refine_ls_weighting_scheme calc
_refine_ls_wR_factor_gt 0.0493
_refine_ls_wR_factor_ref 0.0506
_reflns_Friedel_coverage 0.000
_reflns_number_gt 2902
_reflns_number_total 3242
_reflns_threshold_expression 'I > 2\s(I)'
_cod_data_source_file d1dt02565a2.cif
_cod_data_source_block sjkc21aj08
_cod_depositor_comments 'Adding full bibliography for 7707951.cif.'
_cod_database_code 7707951
_shelx_shelxl_version_number 2018/3
_chemical_oxdiff_formula 'C14 H16 I Cl3 N'
_shelx_space_group_comment
;
The symmetry employed for this shelxl refinement is uniquely defined
by the following loop, which should always be used as a source of
symmetry information in preference to the above space-group names.
They are only intended as comments.
;
_shelx_estimated_absorpt_t_max 0.868
_shelx_estimated_absorpt_t_min 0.669
_reflns_odcompleteness_completeness 99.76
_reflns_odcompleteness_iscentric 1
_reflns_odcompleteness_theta 28.22
_olex2_refinement_description
;
1. Fixed Uiso
 At 1.2 times of:
  All C(H) groups, All C(H,H) groups
 At 1.5 times of:
  All C(H,H,H) groups
2.a Secondary CH2 refined with riding coordinates:
 C7(H7A,H7B), C9(H9A,H9B)
2.b Aromatic/amide H refined with riding coordinates:
 C6(H6), C2(H2), C3(H3), C5(H5), C4(H4)
2.c Idealised Me refined as rotating group:
 C10(H10A,H10B,H10C), C8(H8A,H8B,H8C)
;
_olex2_submission_special_instructions 'No special instructions were received'
_oxdiff_exptl_absorpt_empirical_details
;
Empirical correction (ABSPACK) includes:
- Absorption correction using spherical harmonics
- Frame scaling
- Detector area scaling
;
_oxdiff_exptl_absorpt_empirical_full_max 1.328
_oxdiff_exptl_absorpt_empirical_full_min 0.817

loop_
_space_group_symop_operation_xyz
'x, y, z'
'-x+1/2, y, -z'
'x+1/2, y+1/2, z+1/2'
'-x+1, y+1/2, -z+1/2'
'-x, -y, -z'
'x-1/2, -y, z'
'-x+1/2, -y+1/2, -z+1/2'
'x, -y+1/2, z+1/2'

loop_
_atom_site_label
_atom_site_type_symbol
_atom_site_fract_x
_atom_site_fract_y
_atom_site_fract_z
_atom_site_U_iso_or_equiv
_atom_site_adp_type
_atom_site_occupancy
_atom_site_site_symmetry_order
_atom_site_calc_flag
_atom_site_refinement_flags_posn
_atom_site_refinement_flags_adp
_atom_site_refinement_flags_occupancy
_atom_site_disorder_assembly
_atom_site_disorder_group
I1 I 0.70275(2) 0.67420(2) 0.86121(2) 0.01521(5) Uani 1 1 d . . . . .
Cl1 Cl 0.52188(7) 0.76362(4) 0.78240(4) 0.02340(14) Uani 1 1 d . . . . .
Cl2 Cl 0.87979(6) 0.57775(4) 0.93042(4) 0.02206(13) Uani 1 1 d . . . . .
Cl3 Cl 0.750000 0.80487(6) 1.000000 0.0354(3) Uani 1 2 d S T P . .
N1 N 0.750000 0.24350(17) 0.500000 0.0159(6) Uani 1 2 d S T P . .
C1 C 0.6298(2) 0.59005(13) 0.76549(16) 0.0150(5) Uani 1 1 d . . . . .
C6 C 0.5554(3) 0.52909(14) 0.79073(17) 0.0188(5) Uani 1 1 d . . . . .
H6 H 0.541230 0.525198 0.848747 0.023 Uiso 1 1 calc R U . . .
C7 C 0.8502(3) 0.29289(16) 0.56313(18) 0.0216(5) Uani 1 1 d . . . . .
H7A H 0.910904 0.258267 0.604212 0.026 Uiso 1 1 calc R U . . .
H7B H 0.909331 0.321910 0.530093 0.026 Uiso 1 1 calc R U . . .
C9 C 0.8381(3) 0.19378(15) 0.45222(18) 0.0211(5) Uani 1 1 d . . . . .
H9A H 0.892797 0.228437 0.421735 0.025 Uiso 1 1 calc R U . . .
H9B H 0.904024 0.163931 0.495738 0.025 Uiso 1 1 calc R U . . .
C2 C 0.6539(3) 0.59770(15) 0.68170(17) 0.0192(5) Uani 1 1 d . . . . .
H2 H 0.706147 0.639911 0.666501 0.023 Uiso 1 1 calc R U . . .
C10 C 0.7589(3) 0.13756(18) 0.3866(2) 0.0321(7) Uani 1 1 d . . . . .
H10A H 0.696360 0.166440 0.341364 0.048 Uiso 1 1 calc R U . . .
H10B H 0.705189 0.102302 0.415919 0.048 Uiso 1 1 calc R U . . .
H10C H 0.823950 0.107593 0.359951 0.048 Uiso 1 1 calc R U . . .
C3 C 0.5996(3) 0.54197(16) 0.62066(18) 0.0228(6) Uani 1 1 d . . . . .
H3 H 0.614536 0.545837 0.562807 0.027 Uiso 1 1 calc R U . . .
C5 C 0.5022(3) 0.47378(15) 0.72878(18) 0.0221(5) Uani 1 1 d . . . . .
H5 H 0.451120 0.431237 0.744416 0.027 Uiso 1 1 calc R U . . .
C8 C 0.7825(3) 0.35009(18) 0.6149(2) 0.0310(7) Uani 1 1 d . . . . .
H8A H 0.730591 0.388477 0.575481 0.047 Uiso 1 1 calc R U . . .
H8B H 0.853706 0.376344 0.657479 0.047 Uiso 1 1 calc R U . . .
H8C H 0.719493 0.322430 0.645364 0.047 Uiso 1 1 calc R U . . .
C4 C 0.5233(3) 0.48043(16) 0.64394(18) 0.0254(6) Uani 1 1 d . . . . .
H4 H 0.485433 0.442815 0.601715 0.030 Uiso 1 1 calc R U . . .

loop_
_atom_site_aniso_label
_atom_site_aniso_U_11
_atom_site_aniso_U_22
_atom_site_aniso_U_33
_atom_site_aniso_U_23
_atom_site_aniso_U_13
_atom_site_aniso_U_12
I1 0.01800(9) 0.01289(8) 0.01611(8) -0.00036(6) 0.00671(6) -0.00027(6)
Cl1 0.0298(3) 0.0188(3) 0.0226(3) 0.0051(2) 0.0076(3) 0.0067(2)
Cl2 0.0185(3) 0.0232(3) 0.0228(3) -0.0052(2) 0.0000(2) 0.0038(2)
Cl3 0.0759(8) 0.0164(4) 0.0164(4) 0.000 0.0152(5) 0.000
N1 0.0116(14) 0.0168(14) 0.0189(15) 0.000 0.0019(11) 0.000
C1 0.0123(11) 0.0134(11) 0.0183(12) -0.0022(9) 0.0002(9) 0.0018(9)
C6 0.0186(13) 0.0168(12) 0.0209(13) 0.0015(10) 0.0036(10) 0.0003(9)
C7 0.0142(12) 0.0220(13) 0.0275(14) -0.0021(11) 0.0017(10) -0.0046(10)
C9 0.0177(13) 0.0226(13) 0.0240(13) 0.0023(10) 0.0062(10) 0.0079(10)
C2 0.0200(13) 0.0167(12) 0.0214(13) 0.0020(10) 0.0049(10) 0.0001(9)
C10 0.0329(17) 0.0319(16) 0.0306(16) -0.0073(13) 0.0037(13) 0.0095(13)
C3 0.0258(14) 0.0228(13) 0.0192(13) -0.0003(10) 0.0031(11) 0.0054(11)
C5 0.0188(13) 0.0155(12) 0.0307(14) 0.0022(10) 0.0016(11) -0.0009(10)
C8 0.0270(15) 0.0296(15) 0.0370(17) -0.0122(13) 0.0073(13) -0.0071(12)
C4 0.0240(14) 0.0215(13) 0.0274(14) -0.0062(11) -0.0028(11) 0.0039(11)

loop_
_atom_type_symbol
_atom_type_description
_atom_type_scat_dispersion_real
_atom_type_scat_dispersion_imag
_atom_type_scat_source
C C 0.0033 0.0016 'International Tables Vol C Tables 4.2.6.8 and 6.1.1.4'
H H 0.0000 0.0000 'International Tables Vol C Tables 4.2.6.8 and 6.1.1.4'
Cl Cl 0.1484 0.1585 'International Tables Vol C Tables 4.2.6.8 and 6.1.1.4'
I I -0.4742 1.8119 'International Tables Vol C Tables 4.2.6.8 and 6.1.1.4'
N N 0.0061 0.0033 'International Tables Vol C Tables 4.2.6.8 and 6.1.1.4'

loop_
_geom_angle_atom_site_label_1
_geom_angle_atom_site_label_2
_geom_angle_atom_site_label_3
_geom_angle
_geom_angle_site_symmetry_1
_geom_angle_site_symmetry_3
_geom_angle_publ_flag
Cl1 I1 Cl2 175.61(2) . . ?
C1 I1 Cl1 87.87(7) . . ?
C1 I1 Cl2 87.82(6) . . ?
C7 N1 C7 111.6(3) . 2_656 ?
C7 N1 C9 106.01(14) 2_656 2_656 ?
C7 N1 C9 106.00(14) . . ?
C7 N1 C9 111.03(14) . 2_656 ?
C7 N1 C9 111.03(14) 2_656 . ?
C9 N1 C9 111.3(3) . 2_656 ?
C6 C1 I1 116.45(18) . . ?
C6 C1 C2 122.9(2) . . ?
C2 C1 I1 120.66(18) . . ?
C1 C6 C5 118.1(2) . . ?
C8 C7 N1 114.6(2) . . ?
C10 C9 N1 115.3(2) . . ?
C1 C2 C3 118.2(2) . . ?
C2 C3 C4 120.2(3) . . ?
C6 C5 C4 120.3(2) . . ?
C5 C4 C3 120.3(3) . . ?

loop_
_geom_bond_atom_site_label_1
_geom_bond_atom_site_label_2
_geom_bond_distance
_geom_bond_site_symmetry_2
_geom_bond_publ_flag
I1 Cl1 2.4967(7) . ?
I1 Cl2 2.5024(6) . ?
I1 C1 2.111(2) . ?
N1 C7 1.517(3) . ?
N1 C7 1.517(3) 2_656 ?
N1 C9 1.521(3) . ?
N1 C9 1.521(3) 2_656 ?
C1 C6 1.385(3) . ?
C1 C2 1.387(4) . ?
C6 C5 1.390(4) . ?
C7 C8 1.515(4) . ?
C9 C10 1.516(4) . ?
C2 C3 1.389(4) . ?
C3 C4 1.392(4) . ?
C5 C4 1.392(4) . ?
